data_7227287
loop_
_publ_author_name
'Albright, Emily'
'Cann, Jonathan'
'Decken, Andreas'
'Eisler, Sara'

_publ_section_title
;
 Halogen&#x22EF;halogen interactions in diiodo-xylenes
;
_journal_issue 7
_journal_name_full CrystEngComm
_journal_page_first 1024
_journal_paper_doi 10.1039/C6CE02339H
_journal_volume 19
_journal_year 2017
_chemical_formula_moiety 'C8 H8 I2'
_chemical_formula_sum 'C8 H8 I2'
_chemical_formula_weight 357.94
_space_group_crystal_system monoclinic
_space_group_IT_number 14
_space_group_name_Hall '-P 2ybc'
_space_group_name_H-M_alt 'P 1 21/c 1'
_symmetry_space_group_name_Hall '-P 2ybc'
_symmetry_space_group_name_H-M 'P 1 21/c 1'
_atom_sites_solution_hydrogens geom
_atom_sites_solution_primary direct
_atom_sites_solution_secondary difmap
_audit_creation_method SHELXL-2013
_audit_update_record
;
2016-10-18 deposited with the CCDC.
2016-12-19 downloaded from the CCDC.
;
_cell_angle_alpha 90.00
_cell_angle_beta 93.570(4)
_cell_angle_gamma 90.00
_cell_formula_units_Z 8
_cell_length_a 8.107(3)
_cell_length_b 16.238(5)
_cell_length_c 14.621(5)
_cell_measurement_reflns_used 8662
_cell_measurement_temperature 173(2)
_cell_measurement_theta_max 28.437
_cell_measurement_theta_min 2.5085
_cell_volume 1921.0(11)
_computing_cell_refinement 'Bruker SMART'
_computing_data_collection 'Bruker SMART'
_computing_data_reduction 'Bruker SAINT'
_computing_molecular_graphics 'Bruker SHELXTL (Sheldrick, 2008)'
_computing_publication_material 'Bruker SHELXTL (Sheldrick, 2008)'
_computing_structure_refinement 'SHELXL-2013 (Sheldrick, 2013)'
_computing_structure_solution 'SHELXS-97 (Sheldrick, 2008)'
_diffrn_ambient_temperature 173(2)
_diffrn_measured_fraction_theta_full 0.999
_diffrn_measured_fraction_theta_max 0.975
_diffrn_measurement_device_type 'Bruker AXS SMART1000/P4'
_diffrn_measurement_method '\f and \w scans'
_diffrn_radiation_monochromator graphite
_diffrn_radiation_probe x-ray
_diffrn_radiation_type MoK\a
_diffrn_radiation_wavelength 0.71073
_diffrn_reflns_av_R_equivalents 0.0510
_diffrn_reflns_av_sigmaI/netI 0.0404
_diffrn_reflns_Laue_measured_fraction_full 0.999
_diffrn_reflns_Laue_measured_fraction_max 0.975
_diffrn_reflns_limit_h_max 9
_diffrn_reflns_limit_h_min -10
_diffrn_reflns_limit_k_max 20
_diffrn_reflns_limit_k_min -19
_diffrn_reflns_limit_l_max 18
_diffrn_reflns_limit_l_min -18
_diffrn_reflns_number 12928
_diffrn_reflns_point_group_measured_fraction_full 0.999
_diffrn_reflns_point_group_measured_fraction_max 0.975
_diffrn_reflns_theta_full 25.000
_diffrn_reflns_theta_max 27.489
_diffrn_reflns_theta_min 1.876
_diffrn_source 'fine-focus sealed tube'
_diffrn_source_type K760
_diffrn_standards_decay_% 0
_diffrn_standards_interval_count 0
_diffrn_standards_interval_time 0
_diffrn_standards_number 0
_exptl_absorpt_coefficient_mu 6.479
_exptl_absorpt_correction_T_max 0.4432
_exptl_absorpt_correction_T_min 0.0927
_exptl_absorpt_correction_type multi-scan
_exptl_absorpt_process_details 'SADABS (Sheldrick, 2008)'
_exptl_crystal_colour Colourless
_exptl_crystal_density_diffrn 2.476
_exptl_crystal_density_method 'not measured'
_exptl_crystal_description Rod
_exptl_crystal_F_000 1296
_exptl_crystal_recrystallization_method C6H12/MeCN
_exptl_crystal_size_max 0.70
_exptl_crystal_size_mid 0.15
_exptl_crystal_size_min 0.15
_refine_diff_density_max 0.832
_refine_diff_density_min -0.967
_refine_diff_density_rms 0.144
_refine_ls_extinction_method none
_refine_ls_goodness_of_fit_ref 1.041
_refine_ls_hydrogen_treatment constr
_refine_ls_matrix_type full
_refine_ls_number_parameters 185
_refine_ls_number_reflns 4294
_refine_ls_number_restraints 0
_refine_ls_restrained_S_all 1.041
_refine_ls_R_factor_all 0.0310
_refine_ls_R_factor_gt 0.0267
_refine_ls_shift/su_max 0.001
_refine_ls_shift/su_mean 0.000
_refine_ls_structure_factor_coef Fsqd
_refine_ls_weighting_details 'calc w=1/[\s^2^(Fo^2^)+(0.0355P)^2^+0.3139P] where P=(Fo^2^+2Fc^2^)/3'
_refine_ls_weighting_scheme calc
_refine_ls_wR_factor_gt 0.0687
_refine_ls_wR_factor_ref 0.0710
_reflns_Friedel_coverage 0.000
_reflns_number_gt 3783
_reflns_number_total 4294
_reflns_threshold_expression 'I > 2\s(I)'
_cod_data_source_file c6ce02339h2.cif
_cod_data_source_block se151178
_cod_depositor_comments 'Adding full bibliography for 7227284--7227287.cif.'
_cod_original_cell_volume 1920.8(11)
_cod_database_code 7227287
_shelx_space_group_comment
;
The symmetry employed for this shelxl refinement is uniquely defined
by the following loop, which should always be used as a source of
symmetry information in preference to the above space-group names.
They are only intended as comments.
;
_shelxl_version_number 2013-2

loop_
_space_group_symop_operation_xyz
'x, y, z'
'-x, y+1/2, -z+1/2'
'-x, -y, -z'
'x, -y-1/2, z-1/2'

loop_
_atom_site_label
_atom_site_type_symbol
_atom_site_fract_x
_atom_site_fract_y
_atom_site_fract_z
_atom_site_U_iso_or_equiv
_atom_site_adp_type
_atom_site_occupancy
_atom_site_site_symmetry_order
_atom_site_calc_flag
_atom_site_refinement_flags_posn
_atom_site_refinement_flags_adp
C1 C -0.0140(4) 0.4725(2) 0.7330(2) 0.0300(7) Uani 1 1 d . .
C2 C 0.0636(4) 0.4895(2) 0.8193(2) 0.0290(7) Uani 1 1 d . .
C3 C 0.1289(4) 0.4296(2) 0.8786(2) 0.0297(7) Uani 1 1 d . .
H3 H 0.1812 0.4451 0.9359 0.036 Uiso 1 1 calc R U
C4 C 0.1183(5) 0.3471(2) 0.8544(2) 0.0303(7) Uani 1 1 d . .
C5 C 0.0398(5) 0.3272(2) 0.7694(2) 0.0319(8) Uani 1 1 d . .
H5 H 0.0292 0.2712 0.7513 0.038 Uiso 1 1 calc R U
C6 C -0.0222(4) 0.3883(2) 0.7120(2) 0.0303(8) Uani 1 1 d . .
C7 C -0.0821(5) 0.5376(3) 0.6690(3) 0.0398(9) Uani 1 1 d . .
H7A H -0.0474 0.5266 0.6072 0.060 Uiso 1 1 calc R U
H7B H -0.0404 0.5915 0.6896 0.060 Uiso 1 1 calc R U
H7C H -0.2031 0.5373 0.6683 0.060 Uiso 1 1 calc R U
C8 C 0.1854(5) 0.2817(3) 0.9183(3) 0.0391(9) Uani 1 1 d . .
H8A H 0.2677 0.3059 0.9624 0.059 Uiso 1 1 calc R U
H8B H 0.2375 0.2385 0.8832 0.059 Uiso 1 1 calc R U
H8C H 0.0952 0.2579 0.9512 0.059 Uiso 1 1 calc R U
C9 C 0.4996(4) 0.4382(2) 0.2302(2) 0.0295(7) Uani 1 1 d . .
C10 C 0.4720(4) 0.5224(2) 0.2150(2) 0.0293(7) Uani 1 1 d . .
C11 C 0.5183(4) 0.5829(2) 0.2780(2) 0.0317(8) Uani 1 1 d . .
H11 H 0.4946 0.6390 0.2642 0.038 Uiso 1 1 calc R U
C12 C 0.5993(5) 0.5621(2) 0.3615(2) 0.0333(8) Uani 1 1 d . .
C13 C 0.6318(5) 0.4793(2) 0.3794(2) 0.0327(8) Uani 1 1 d . .
H13 H 0.6871 0.4634 0.4358 0.039 Uiso 1 1 calc R U
C14 C 0.5834(4) 0.4194(2) 0.3148(2) 0.0299(7) Uani 1 1 d . .
C15 C 0.4434(5) 0.3730(2) 0.1633(3) 0.0376(9) Uani 1 1 d . .
H15A H 0.4500 0.3939 0.1008 0.056 Uiso 1 1 calc R U
H15B H 0.3289 0.3579 0.1733 0.056 Uiso 1 1 calc R U
H15C H 0.5144 0.3244 0.1720 0.056 Uiso 1 1 calc R U
C16 C 0.6479(5) 0.6276(3) 0.4310(3) 0.0420(10) Uani 1 1 d . .
H16A H 0.7226 0.6670 0.4041 0.063 Uiso 1 1 calc R U
H16B H 0.7041 0.6019 0.4850 0.063 Uiso 1 1 calc R U
H16C H 0.5488 0.6564 0.4489 0.063 Uiso 1 1 calc R U
I1 I 0.07960(3) 0.61238(2) 0.86791(2) 0.03473(8) Uani 1 1 d . .
I2 I -0.14134(3) 0.34820(2) 0.58672(2) 0.03748(8) Uani 1 1 d . .
I3 I 0.34916(3) 0.56427(2) 0.09197(2) 0.03401(8) Uani 1 1 d . .
I4 I 0.64263(3) 0.29644(2) 0.34983(2) 0.03681(8) Uani 1 1 d . .

loop_
_atom_site_aniso_label
_atom_site_aniso_U_11
_atom_site_aniso_U_22
_atom_site_aniso_U_33
_atom_site_aniso_U_23
_atom_site_aniso_U_13
_atom_site_aniso_U_12
C1 0.0327(18) 0.0310(19) 0.0260(16) 0.0040(14) -0.0013(13) 0.0013(16)
C2 0.0299(18) 0.0235(16) 0.0336(18) -0.0021(14) 0.0022(14) -0.0013(15)
C3 0.0346(19) 0.0294(18) 0.0245(16) 0.0010(14) -0.0022(13) -0.0001(16)
C4 0.0306(18) 0.0304(18) 0.0295(17) 0.0044(14) -0.0008(13) 0.0011(16)
C5 0.0365(19) 0.0281(18) 0.0311(17) 0.0021(14) 0.0015(14) 0.0013(17)
C6 0.0312(18) 0.0317(19) 0.0275(16) 0.0006(14) -0.0027(13) 0.0010(15)
C7 0.055(2) 0.034(2) 0.0291(18) 0.0040(15) -0.0069(16) -0.001(2)
C8 0.047(2) 0.032(2) 0.0371(19) 0.0060(16) -0.0045(16) 0.0025(18)
C9 0.0282(18) 0.0318(18) 0.0285(17) -0.0015(14) 0.0000(13) 0.0007(15)
C10 0.0288(17) 0.0348(19) 0.0238(15) -0.0020(14) -0.0031(12) 0.0030(16)
C11 0.0367(19) 0.0264(17) 0.0322(18) -0.0004(14) 0.0025(14) 0.0002(16)
C12 0.0339(19) 0.035(2) 0.0310(17) -0.0078(15) -0.0025(14) -0.0062(17)
C13 0.038(2) 0.0297(18) 0.0294(17) -0.0024(15) -0.0067(14) 0.0013(16)
C14 0.0331(18) 0.0256(17) 0.0305(16) 0.0005(14) -0.0019(13) 0.0021(16)
C15 0.042(2) 0.033(2) 0.037(2) -0.0054(16) -0.0074(16) -0.0006(18)
C16 0.049(2) 0.038(2) 0.037(2) -0.0103(17) -0.0083(17) -0.0047(19)
I1 0.04307(16) 0.02563(13) 0.03481(13) -0.00112(9) -0.00302(10) 0.00033(10)
I2 0.04435(16) 0.03710(15) 0.02958(13) -0.00359(9) -0.00889(10) 0.00281(11)
I3 0.04080(15) 0.03322(14) 0.02706(12) -0.00062(9) -0.00548(9) 0.00258(10)
I4 0.04919(17) 0.02627(13) 0.03426(13) 0.00107(9) -0.00313(10) 0.00175(11)

loop_
_atom_type_symbol
_atom_type_description
_atom_type_scat_dispersion_real
_atom_type_scat_dispersion_imag
_atom_type_scat_source
C C 0.0033 0.0016 'International Tables Vol C Tables 4.2.6.8 and 6.1.1.4'
H H 0.0000 0.0000 'International Tables Vol C Tables 4.2.6.8 and 6.1.1.4'
I I -0.4742 1.8119 'International Tables Vol C Tables 4.2.6.8 and 6.1.1.4'

loop_
_geom_angle_atom_site_label_1
_geom_angle_atom_site_label_2
_geom_angle_atom_site_label_3
_geom_angle
C2 C1 C6 113.7(3)
C2 C1 C7 123.5(3)
C6 C1 C7 122.8(3)
C3 C2 C1 123.9(3)
C3 C2 I1 116.0(3)
C1 C2 I1 120.1(3)
C2 C3 C4 120.2(3)
C2 C3 H3 119.9
C4 C3 H3 119.9
C3 C4 C5 117.9(3)
C3 C4 C8 120.9(3)
C5 C4 C8 121.3(3)
C6 C5 C4 120.4(3)
C6 C5 H5 119.8
C4 C5 H5 119.8
C5 C6 C1 124.0(3)
C5 C6 I2 115.9(3)
C1 C6 I2 120.1(3)
C1 C7 H7A 109.5
C1 C7 H7B 109.5
H7A C7 H7B 109.5
C1 C7 H7C 109.5
H7A C7 H7C 109.5
H7B C7 H7C 109.5
C4 C8 H8A 109.5
C4 C8 H8B 109.5
H8A C8 H8B 109.5
C4 C8 H8C 109.5
H8A C8 H8C 109.5
H8B C8 H8C 109.5
C10 C9 C14 114.5(3)
C10 C9 C15 123.3(3)
C14 C9 C15 122.2(3)
C11 C10 C9 123.6(3)
C11 C10 I3 115.6(3)
C9 C10 I3 120.8(2)
C10 C11 C12 120.3(3)
C10 C11 H11 119.8
C12 C11 H11 119.8
C13 C12 C11 118.2(3)
C13 C12 C16 121.2(3)
C11 C12 C16 120.6(4)
C12 C13 C14 120.3(3)
C12 C13 H13 119.8
C14 C13 H13 119.8
C13 C14 C9 123.0(3)
C13 C14 I4 116.4(2)
C9 C14 I4 120.6(3)
C9 C15 H15A 109.5
C9 C15 H15B 109.5
H15A C15 H15B 109.5
C9 C15 H15C 109.5
H15A C15 H15C 109.5
H15B C15 H15C 109.5
C12 C16 H16A 109.5
C12 C16 H16B 109.5
H16A C16 H16B 109.5
C12 C16 H16C 109.5
H16A C16 H16C 109.5
H16B C16 H16C 109.5

loop_
_geom_bond_atom_site_label_1
_geom_bond_atom_site_label_2
_geom_bond_distance
C1 C2 1.402(5)
C1 C6 1.402(5)
C1 C7 1.494(5)
C2 C3 1.385(5)
C2 I1 2.120(4)
C3 C4 1.386(5)
C3 H3 0.9500
C4 C5 1.398(5)
C4 C8 1.494(5)
C5 C6 1.374(5)
C5 H5 0.9500
C6 I2 2.119(3)
C7 H7A 0.9800
C7 H7B 0.9800
C7 H7C 0.9800
C8 H8A 0.9800
C8 H8B 0.9800
C8 H8C 0.9800
C9 C10 1.401(5)
C9 C14 1.407(5)
C9 C15 1.492(5)
C10 C11 1.384(5)
C10 I3 2.113(3)
C11 C12 1.392(5)
C11 H11 0.9500
C12 C13 1.392(6)
C12 C16 1.506(5)
C13 C14 1.394(5)
C13 H13 0.9500
C14 I4 2.109(4)
C15 H15A 0.9800
C15 H15B 0.9800
C15 H15C 0.9800
C16 H16A 0.9800
C16 H16B 0.9800
C16 H16C 0.9800
